data_7229735
loop_
_publ_author_name
'Shen, Yali'
'Zhang, Limei'
'Sun, Peipei'
'Liu, Shuzhen'
'Jiang, Wenqing'
'Jia, Dingxian'

_publ_section_title
;
 Iodoargentates from clusters to 1D chains and 2D layers induced by
 solvated lanthanide complex cations: syntheses, crystal structures, and
 photoluminescence properties
;
_journal_issue 4
_journal_name_full CrystEngComm
_journal_page_first 520
_journal_paper_doi 10.1039/C7CE01833A
_journal_volume 20
_journal_year 2018
_chemical_formula_moiety 'C64 H196 Ag22 Ce4 I34 O34 S32'
_chemical_formula_sum 'C64 H196 Ag22 Ce4 I34 O34 S32'
_chemical_formula_weight 9784.35
_space_group_IT_number 2
_space_group_name_Hall '-P 1'
_space_group_name_H-M_alt 'P -1'
_symmetry_cell_setting triclinic
_symmetry_Int_Tables_number 2
_symmetry_space_group_name_Hall '-P 1'
_symmetry_space_group_name_H-M 'P -1'
_atom_sites_solution_hydrogens geom
_atom_sites_solution_primary direct
_atom_sites_solution_secondary difmap
_audit_creation_method SHELXL-97
_audit_update_record
;
2017-10-18 deposited with the CCDC.
2017-12-14 downloaded from the CCDC.
;
_cell_angle_alpha 97.120(6)
_cell_angle_beta 101.3050(10)
_cell_angle_gamma 112.265(6)
_cell_formula_units_Z 1
_cell_length_a 13.4179(16)
_cell_length_b 16.9025(5)
_cell_length_c 29.074(5)
_cell_measurement_reflns_used 17639
_cell_measurement_temperature 253(2)
_cell_measurement_theta_max 24.5
_cell_measurement_theta_min 3.0
_cell_volume 5839.3(13)
_computing_cell_refinement CrystalClear
_computing_data_collection CrystalClear
_computing_data_reduction CrystalStructure
_computing_structure_refinement 'SHELXL-97 (Sheldrick, 1997)'
_computing_structure_solution 'SHELXS-97 (Sheldrick, 1990)'
_diffrn_ambient_temperature 253(2)
_diffrn_detector_area_resol_mean 14.63
_diffrn_measured_fraction_theta_full 0.980
_diffrn_measured_fraction_theta_max 0.980
_diffrn_measurement_device_type 'Rigaku Saturn'
_diffrn_measurement_method \w
_diffrn_radiation_monochromator graphite
_diffrn_radiation_source 'fine-focus sealed tube'
_diffrn_radiation_type MoK\a
_diffrn_radiation_wavelength 0.71075
_diffrn_reflns_av_R_equivalents 0.0506
_diffrn_reflns_av_sigmaI/netI 0.0806
_diffrn_reflns_limit_h_max 15
_diffrn_reflns_limit_h_min -16
_diffrn_reflns_limit_k_max 20
_diffrn_reflns_limit_k_min -18
_diffrn_reflns_limit_l_max 35
_diffrn_reflns_limit_l_min -35
_diffrn_reflns_number 41389
_diffrn_reflns_theta_full 25.35
_diffrn_reflns_theta_max 25.35
_diffrn_reflns_theta_min 3.04
_exptl_absorpt_coefficient_mu 7.380
_exptl_absorpt_correction_T_max 0.3200
_exptl_absorpt_correction_T_min 0.1359
_exptl_absorpt_correction_type multi-scan
_exptl_absorpt_process_details 'Jacobson, R. (1998) Private communication'
_exptl_crystal_colour colorless
_exptl_crystal_density_diffrn 2.782
_exptl_crystal_density_method 'not measured'
_exptl_crystal_description prism
_exptl_crystal_F_000 4432
_exptl_crystal_size_max 0.45
_exptl_crystal_size_mid 0.40
_exptl_crystal_size_min 0.20
_refine_diff_density_max 2.730
_refine_diff_density_min -1.228
_refine_diff_density_rms 0.270
_refine_ls_extinction_method none
_refine_ls_goodness_of_fit_ref 1.077
_refine_ls_hydrogen_treatment constr
_refine_ls_matrix_type full
_refine_ls_number_parameters 622
_refine_ls_number_reflns 20961
_refine_ls_number_restraints 54
_refine_ls_restrained_S_all 1.081
_refine_ls_R_factor_all 0.0663
_refine_ls_R_factor_gt 0.0406
_refine_ls_shift/su_max 0.002
_refine_ls_shift/su_mean 0.000
_refine_ls_structure_factor_coef Fsqd
_refine_ls_weighting_details 'calc w=1/[\s^2^(Fo^2^)+(0.1294P)^2^+76.5163P] where P=(Fo^2^+2Fc^2^)/3'
_refine_ls_weighting_scheme calc
_refine_ls_wR_factor_gt 0.0935
_refine_ls_wR_factor_ref 0.1072
_reflns_number_gt 16369
_reflns_number_total 20961
_reflns_threshold_expression >2sigma(I)
_cod_data_source_file c7ce01833a2.cif
_cod_data_source_block 2
_cod_depositor_comments 'Adding full bibliography for 7229734--7229739.cif.'
_cod_original_cell_volume 5839.3(12)
_cod_database_code 7229735

loop_
_symmetry_equiv_pos_as_xyz
'x, y, z'
'-x, -y, -z'

loop_
_atom_site_label
_atom_site_type_symbol
_atom_site_fract_x
_atom_site_fract_y
_atom_site_fract_z
_atom_site_U_iso_or_equiv
_atom_site_adp_type
_atom_site_occupancy
_atom_site_symmetry_multiplicity
_atom_site_calc_flag
_atom_site_refinement_flags
Ag1 Ag 0.11256(16) 1.00029(13) 1.04224(7) 0.0691(5) Uani 1 1 d .
Ag2 Ag -0.11668(17) 0.85200(12) 0.87689(7) 0.0738(5) Uani 1 1 d .
Ag3 Ag 0.09606(15) 0.83435(12) 0.93664(7) 0.0672(5) Uani 1 1 d .
Ag4 Ag -0.06544(16) 0.69927(12) 0.84274(6) 0.0673(5) Uani 1 1 d .
Ag5 Ag 0.15474(16) 0.75606(13) 0.78709(7) 0.0703(5) Uani 1 1 d .
Ag6 Ag 0.11238(17) 0.59448(14) 0.83534(9) 0.0756(6) Uani 1 1 d .
Ag7 Ag 0.0581(2) 0.63031(15) 0.68115(8) 0.0688(6) Uani 1 1 d .
Ag8 Ag 0.00945(16) 0.37122(15) 0.73407(7) 0.0796(6) Uani 1 1 d .
Ag9 Ag -0.05745(16) 0.41166(14) 0.63334(7) 0.0707(5) Uani 1 1 d .
Ag10 Ag 0.13227(16) 0.35219(13) 0.65071(7) 0.0701(5) Uani 1 1 d .
Ag11 Ag 0.1821(2) 0.19837(14) 0.64240(10) 0.0624(7) Uani 1 1 d .
I1 I -0.08426(10) 0.84617(8) 0.98009(5) 0.0707(3) Uani 1 1 d .
I2 I 0.14952(14) 1.00130(10) 1.14092(6) 0.0656(4) Uani 1 1 d .
I3 I 0.27515(11) 0.96714(10) 1.00603(5) 0.0603(4) Uani 1 1 d .
I4 I 0.09574(11) 0.87870(9) 0.84376(5) 0.0560(3) Uani 1 1 d .
I5 I -0.28422(13) 0.68572(10) 0.83212(6) 0.0707(4) Uani 1 1 d .
I6 I 0.04694(13) 0.65276(9) 0.92215(5) 0.0575(3) Uani 1 1 d .
I7 I -0.06188(10) 0.59959(9) 0.75628(5) 0.0589(3) Uani 1 1 d .
I8 I 0.32400(12) 0.71875(11) 0.83784(6) 0.0671(4) Uani 1 1 d .
I9 I 0.1907(2) 0.80934(13) 0.70128(8) 0.0690(6) Uani 1 1 d .
I10 I 0.06731(13) 0.41862(10) 0.83496(5) 0.0671(4) Uani 1 1 d .
I11 I 0.17123(11) 0.51713(9) 0.70688(6) 0.0695(3) Uani 1 1 d .
I12 I -0.09209(19) 0.54223(15) 0.59161(7) 0.0751(6) Uani 1 1 d .
I13 I -0.21204(12) 0.32289(12) 0.68184(6) 0.0704(4) Uani 1 1 d .
I14 I -0.02337(13) 0.30030(11) 0.56110(6) 0.0704(4) Uani 1 1 d .
I15 I 0.06025(14) 0.21725(10) 0.70837(6) 0.0677(4) Uani 1 1 d .
I16 I 0.34859(11) 0.36134(10) 0.64644(6) 0.0641(4) Uani 1 1 d .
I17 I 0.1628(2) 0.04335(12) 0.59750(8) 0.0961(6) Uani 1 1 d .
Ce1 Ce 0.40879(8) 0.21665(7) 0.40711(4) 0.0648(2) Uani 1 1 d D
Ce2 Ce 0.51453(8) 0.28253(7) 0.88344(4) 0.0577(2) Uani 1 1 d D
O1 O 0.4767(14) 0.2256(14) 0.3347(5) 0.071(2) Uani 1 1 d D
O2 O 0.5547(16) 0.1626(15) 0.4198(7) 0.088(3) Uani 1 1 d D
O3 O 0.3216(18) 0.0683(10) 0.4191(9) 0.095(4) Uani 1 1 d D
O4 O 0.4574(12) 0.2394(10) 0.4967(4) 0.0711(18) Uani 1 1 d D
O5 O 0.2514(12) 0.2284(13) 0.4338(6) 0.079(3) Uani 1 1 d D
O6 O 0.2398(12) 0.1471(16) 0.3393(5) 0.075(3) Uani 1 1 d D
O7 O 0.3761(14) 0.3400(10) 0.3799(7) 0.078(2) Uani 1 1 d D
O8 O 0.5899(14) 0.3445(14) 0.4358(7) 0.088(4) Uani 1 1 d D
O9 O 0.4516(13) 0.4002(11) 0.8784(8) 0.074(4) Uani 1 1 d D
O10 O 0.3069(10) 0.2175(12) 0.8693(7) 0.074(3) Uani 1 1 d D
O11 O 0.4866(14) 0.2632(9) 0.9634(4) 0.0720(19) Uani 1 1 d D
O12 O 0.6988(12) 0.2743(12) 0.8950(7) 0.0783(18) Uani 1 1 d D
O13A O 0.482(3) 0.1296(10) 0.8913(10) 0.071(2) Uani 0.50 1 d PD
O14A O 0.442(4) 0.208(3) 0.7992(7) 0.088(5) Uani 0.50 1 d PD
O13B O 0.486(3) 0.1292(13) 0.8650(10) 0.071(2) Uani 0.50 1 d PD
O14B O 0.478(4) 0.177(3) 0.8099(9) 0.088(5) Uani 0.50 1 d PD
O15 O 0.6539(18) 0.4106(14) 0.9456(8) 0.086(3) Uani 1 1 d D
O16 O 0.5930(19) 0.3639(12) 0.8308(7) 0.083(3) Uani 1 1 d D
S1 S 0.4334(6) 0.2411(6) 0.2864(2) 0.081(2) Uani 1 1 d D
S2A S 0.6053(13) 0.1010(12) 0.4250(5) 0.098(3) Uani 0.50 1 d PD
S2B S 0.6242(13) 0.1433(12) 0.3947(6) 0.098(3) Uani 0.50 1 d PD
S3A S 0.2706(14) -0.0047(9) 0.4383(7) 0.095(4) Uani 0.50 1 d PD
S3B S 0.2144(15) -0.0115(9) 0.4021(7) 0.095(4) Uani 0.50 1 d PD
S4A S 0.5333(10) 0.2806(9) 0.5446(4) 0.0781(18) Uani 0.50 1 d PD
S4B S 0.5230(10) 0.2035(9) 0.5280(4) 0.0781(18) Uani 0.50 1 d PD
S5A S 0.2020(11) 0.2638(10) 0.4651(5) 0.086(3) Uani 0.50 1 d PD
S5B S 0.1576(11) 0.1811(10) 0.4462(5) 0.086(3) Uani 0.50 1 d PD
S6A S 0.1313(11) 0.1476(12) 0.3252(5) 0.086(3) Uani 0.50 1 d PD
S6B S 0.1740(11) 0.1218(12) 0.2931(5) 0.086(3) Uani 0.50 1 d PD
S7A S 0.4323(11) 0.4268(8) 0.3801(5) 0.083(2) Uani 0.50 1 d PD
S7B S 0.3220(11) 0.3940(8) 0.3836(5) 0.083(2) Uani 0.50 1 d PD
S8A S 0.6774(11) 0.4016(11) 0.4143(5) 0.094(4) Uani 0.50 1 d PD
S8B S 0.7003(12) 0.3942(11) 0.4484(6) 0.094(4) Uani 0.50 1 d PD
S9A S 0.3616(10) 0.4224(9) 0.8608(7) 0.075(4) Uani 0.50 1 d PD
S9B S 0.4604(10) 0.4606(9) 0.8496(7) 0.075(4) Uani 0.50 1 d PD
S10A S 0.1967(10) 0.1478(10) 0.8564(6) 0.082(3) Uani 0.50 1 d PD
S10B S 0.2329(11) 0.2222(10) 0.9009(6) 0.082(3) Uani 0.50 1 d PD
S11A S 0.5369(10) 0.2756(7) 1.0136(4) 0.0720(19) Uani 0.50 1 d PD
S11B S 0.4633(10) 0.1967(7) 0.9874(4) 0.0720(19) Uani 0.50 1 d PD
S12 S 0.7899(6) 0.2925(5) 0.9407(3) 0.0923(18) Uani 1 1 d .
S13A S 0.4303(10) 0.0396(7) 0.8618(4) 0.078(2) Uani 0.50 1 d PD
S13B S 0.5282(10) 0.0789(7) 0.8910(4) 0.078(2) Uani 0.50 1 d PD
S14A S 0.3660(18) 0.1813(13) 0.7539(6) 0.093(5) Uani 0.50 1 d PD
S14B S 0.4197(18) 0.1323(12) 0.7618(5) 0.093(5) Uani 0.50 1 d PD
S15 S 0.6607(8) 0.4902(7) 0.9757(4) 0.095(3) Uani 1 1 d .
S16A S 0.6689(15) 0.4442(10) 0.8215(5) 0.087(3) Uani 0.50 1 d PD
S16B S 0.6643(15) 0.3663(10) 0.7941(6) 0.087(3) Uani 0.50 1 d PD
C1 C 0.450(2) 0.1648(17) 0.2443(8) 0.071(2) Uani 1 1 d D
H1A H 0.5282 0.1768 0.2498 0.116 Uiso 1 1 calc R
H1B H 0.4212 0.1700 0.2119 0.116 Uiso 1 1 calc R
H1C H 0.4086 0.1059 0.2480 0.116 Uiso 1 1 calc R
C2 C 0.533(2) 0.331(2) 0.2801(9) 0.071(2) Uani 1 1 d .
H2A H 0.5264 0.3823 0.2963 0.116 Uiso 1 1 calc R
H2B H 0.5239 0.3315 0.2462 0.116 Uiso 1 1 calc R
H2C H 0.6052 0.3327 0.2941 0.116 Uiso 1 1 calc R
C3 C 0.570(2) 0.0346(16) 0.3662(8) 0.091(3) Uani 1 1 d D
C4 C 0.7499(15) 0.154(2) 0.4347(10) 0.091(3) Uani 1 1 d D
C5 C 0.1363(19) -0.0398(18) 0.4457(11) 0.091(4) Uani 1 1 d D
C6 C 0.250(3) -0.1029(13) 0.4007(11) 0.091(4) Uani 1 1 d D
C7 C 0.4766(19) 0.2084(15) 0.5803(7) 0.0751(18) Uani 1 1 d D
C8 C 0.6622(13) 0.2810(15) 0.5425(8) 0.0751(18) Uani 1 1 d D
C9 C 0.179(2) 0.2000(19) 0.5089(7) 0.084(3) Uani 1 1 d D
C10 C 0.0595(16) 0.2276(19) 0.4353(10) 0.084(3) Uani 1 1 d D
C11 C 0.126(2) 0.2016(18) 0.2779(9) 0.084(3) Uani 1 1 d D
C12 C 0.0353(17) 0.0468(17) 0.2868(10) 0.084(3) Uani 1 1 d D
C13 C 0.4191(19) 0.4862(13) 0.4303(7) 0.083(2) Uani 1 1 d D
C14 C 0.3428(19) 0.4590(16) 0.3414(9) 0.083(2) Uani 1 1 d D
C15 C 0.8126(16) 0.403(2) 0.4242(10) 0.089(4) Uani 1 1 d D
C16 C 0.738(2) 0.5069(12) 0.4549(9) 0.089(4) Uani 1 1 d D
C17 C 0.409(2) 0.5357(12) 0.8743(13) 0.080(4) Uani 1 1 d D
C18 C 0.347(2) 0.4159(17) 0.7990(8) 0.080(4) Uani 1 1 d D
C19 C 0.198(2) 0.1151(15) 0.9103(9) 0.078(3) Uani 1 1 d D
C20 C 0.1188(18) 0.2118(17) 0.8570(10) 0.078(3) Uani 1 1 d D
C21 C 0.4290(18) 0.2308(14) 1.0409(7) 0.0720(19) Uani 1 1 d D
C22 C 0.5885(17) 0.1952(13) 1.0200(8) 0.0720(19) Uani 1 1 d D
C23 C 0.858(2) 0.2286(19) 0.9249(11) 0.0803(18) Uani 1 1 d .
H23A H 0.8215 0.1704 0.9305 0.128 Uiso 1 1 calc R
H23B H 0.9354 0.2552 0.9442 0.128 Uiso 1 1 calc R
H23C H 0.8567 0.2244 0.8911 0.128 Uiso 1 1 calc R
C24 C 0.900(2) 0.3990(18) 0.9442(11) 0.0803(18) Uani 1 1 d .
H24A H 0.9495 0.3917 0.9253 0.128 Uiso 1 1 calc R
H24B H 0.9425 0.4253 0.9774 0.128 Uiso 1 1 calc R
H24C H 0.8674 0.4367 0.9317 0.128 Uiso 1 1 calc R
C25 C 0.4302(18) -0.0149(13) 0.9073(8) 0.078(2) Uani 1 1 d D
C26 C 0.5390(18) 0.0154(14) 0.8437(8) 0.078(2) Uani 1 1 d D
C27 C 0.435(3) 0.169(2) 0.7093(8) 0.084(5) Uani 1 1 d D
C28A C 0.265(6) 0.073(3) 0.745(2) 0.084(5) Uani 0.50 1 d PD
C28B C 0.300(4) 0.156(5) 0.754(2) 0.084(5) Uani 0.50 1 d PD
C29 C 0.786(3) 0.505(2) 1.0257(13) 0.094(3) Uani 1 1 d .
H29A H 0.7652 0.4567 1.0417 0.132 Uiso 1 1 calc R
H29B H 0.8081 0.5597 1.0488 0.132 Uiso 1 1 calc R
H29C H 0.8469 0.5076 1.0122 0.132 Uiso 1 1 calc R
C30 C 0.720(3) 0.577(2) 0.9491(13) 0.094(3) Uani 1 1 d .
H30A H 0.7993 0.5931 0.9549 0.132 Uiso 1 1 calc R
H30B H 0.7078 0.6273 0.9629 0.132 Uiso 1 1 calc R
H30C H 0.6851 0.5603 0.9148 0.132 Uiso 1 1 calc R
C31 C 0.632(3) 0.4346(17) 0.7583(7) 0.087(3) Uani 1 1 d D
C32 C 0.7987(16) 0.4433(17) 0.8288(10) 0.087(3) Uani 1 1 d D
O17 O 0.730(3) 0.051(2) 0.7222(11) 0.086(10) Uiso 0.50 1 d PD
O18 O 0.7461(18) 0.1916(14) 0.7994(7) 0.037(5) Uiso 0.50 1 d PD

loop_
_atom_site_aniso_label
_atom_site_aniso_U_11
_atom_site_aniso_U_22
_atom_site_aniso_U_33
_atom_site_aniso_U_23
_atom_site_aniso_U_13
_atom_site_aniso_U_12
Ag1 0.0758(12) 0.0635(11) 0.0776(12) 0.0134(9) 0.0279(9) 0.0360(9)
Ag2 0.0835(13) 0.0543(10) 0.0805(13) 0.0068(9) 0.0098(10) 0.0334(10)
Ag3 0.0648(10) 0.0632(11) 0.0634(10) 0.0004(8) 0.0111(8) 0.0226(9)
Ag4 0.0730(11) 0.0644(11) 0.0604(10) 0.0023(8) 0.0073(8) 0.0329(9)
Ag5 0.0627(10) 0.0720(12) 0.0769(12) 0.0202(9) 0.0141(9) 0.0296(9)
Ag6 0.0697(12) 0.0709(13) 0.0833(16) 0.0222(11) 0.0106(11) 0.0302(10)
Ag7 0.0699(15) 0.0818(14) 0.0778(13) 0.0269(11) 0.0390(11) 0.0453(12)
Ag8 0.0606(11) 0.0987(15) 0.0637(11) 0.0134(10) 0.0150(9) 0.0182(10)
Ag9 0.0618(10) 0.0813(13) 0.0708(11) 0.0144(10) 0.0233(9) 0.0293(9)
Ag10 0.0699(11) 0.0685(11) 0.0858(13) 0.0247(10) 0.0287(10) 0.0372(9)
Ag11 0.0720(18) 0.0576(12) 0.0795(19) 0.0142(12) 0.0628(15) 0.0306(12)
I1 0.0684(7) 0.0757(7) 0.0566(7) 0.0083(6) 0.0162(6) 0.0209(6)
I2 0.0765(10) 0.0639(9) 0.0685(9) 0.0178(7) 0.0188(7) 0.0410(8)
I3 0.0465(7) 0.0603(8) 0.0690(9) 0.0010(7) 0.0131(6) 0.0219(6)
I4 0.0560(7) 0.0492(7) 0.0640(8) 0.0107(6) 0.0187(6) 0.0223(6)
I5 0.0550(8) 0.0583(9) 0.0855(11) 0.0051(8) 0.0067(7) 0.0182(7)
I6 0.0700(9) 0.0555(8) 0.0499(7) 0.0092(6) 0.0106(6) 0.0323(7)
I7 0.0674(7) 0.0603(8) 0.0459(7) 0.0076(6) 0.0123(5) 0.0244(6)
I8 0.0515(8) 0.0673(9) 0.0725(9) 0.0026(8) 0.0013(7) 0.0252(7)
I9 0.0879(17) 0.0722(11) 0.0844(14) 0.0424(10) 0.0643(13) 0.0452(11)
I10 0.0729(9) 0.0669(9) 0.0710(7) 0.0152(6) 0.0142(6) 0.0405(8)
I11 0.0742(7) 0.0436(7) 0.0809(9) 0.0083(6) 0.0170(6) 0.0158(6)
I12 0.0968(16) 0.0935(16) 0.0656(10) 0.0302(10) 0.0222(10) 0.0661(13)
I13 0.0459(7) 0.0898(11) 0.0601(9) 0.0024(8) 0.0157(6) 0.0152(7)
I14 0.0569(8) 0.0784(11) 0.0602(9) -0.0069(8) 0.0221(7) 0.0147(7)
I15 0.0822(10) 0.0553(8) 0.0804(10) 0.0249(7) 0.0456(8) 0.0295(8)
I16 0.0417(7) 0.0624(9) 0.0843(10) 0.0205(8) 0.0190(7) 0.0149(6)
I17 0.1195(16) 0.0602(10) 0.1170(16) 0.0073(10) 0.0571(13) 0.0371(11)
Ce1 0.0627(5) 0.0572(6) 0.0646(5) 0.0197(4) 0.0109(4) 0.0157(4)
Ce2 0.0578(5) 0.0455(6) 0.0616(5) 0.0142(4) 0.0095(4) 0.0160(4)
O1 0.064(3) 0.075(6) 0.062(3) 0.022(4) 0.020(3) 0.016(4)
O2 0.096(6) 0.071(9) 0.086(6) 0.023(5) 0.023(5) 0.022(6)
O3 0.109(7) 0.050(4) 0.080(9) 0.027(5) -0.014(6) 0.002(4)
O4 0.067(4) 0.082(5) 0.059(4) 0.020(4) 0.008(3) 0.027(4)
O5 0.070(5) 0.073(8) 0.090(6) 0.010(6) 0.021(4) 0.028(5)
O6 0.068(5) 0.078(10) 0.070(5) 0.024(6) -0.007(4) 0.030(6)
O7 0.072(4) 0.064(4) 0.098(5) 0.027(4) 0.016(4) 0.025(4)
O8 0.070(5) 0.076(8) 0.073(5) 0.024(6) 0.009(4) -0.017(5)
O9 0.079(4) 0.060(5) 0.078(12) 0.015(6) -0.004(6) 0.036(4)
O10 0.059(4) 0.090(6) 0.072(8) 0.014(5) 0.020(5) 0.026(4)
O11 0.090(5) 0.056(4) 0.051(4) 0.017(3) 0.014(3) 0.011(3)
O12 0.059(3) 0.096(5) 0.077(5) 0.015(4) 0.024(3) 0.029(3)
O13A 0.080(5) 0.053(4) 0.083(5) 0.020(4) 0.018(4) 0.029(4)
O13B 0.080(5) 0.053(4) 0.083(5) 0.020(4) 0.018(4) 0.029(4)
O14A 0.076(13) 0.095(10) 0.071(6) 0.010(6) 0.008(7) 0.019(8)
O14B 0.076(13) 0.095(10) 0.071(6) 0.010(6) 0.008(7) 0.019(8)
O15 0.075(6) 0.074(6) 0.078(6) -0.012(5) 0.017(5) 0.008(5)
O16 0.070(8) 0.077(5) 0.083(6) 0.012(4) 0.014(5) 0.015(6)
S1 0.064(3) 0.105(6) 0.062(3) 0.022(4) 0.020(3) 0.016(4)
S2A 0.096(6) 0.091(9) 0.086(6) 0.023(5) 0.023(5) 0.012(6)
S2B 0.096(6) 0.091(9) 0.086(6) 0.023(5) 0.023(5) 0.012(6)
S3A 0.109(7) 0.050(4) 0.080(9) 0.017(5) -0.014(6) 0.002(4)
S3B 0.109(7) 0.050(4) 0.080(9) 0.017(5) -0.014(6) 0.002(4)
S4A 0.067(4) 0.082(5) 0.059(4) 0.020(4) 0.008(3) 0.007(4)
S4B 0.067(4) 0.082(5) 0.059(4) 0.020(4) 0.008(3) 0.007(4)
S5A 0.070(5) 0.073(8) 0.090(6) 0.010(6) 0.011(4) 0.008(5)
S5B 0.070(5) 0.073(8) 0.090(6) 0.010(6) 0.011(4) 0.008(5)
S6A 0.068(5) 0.088(10) 0.070(5) 0.024(6) -0.007(4) 0.010(6)
S6B 0.068(5) 0.088(10) 0.070(5) 0.024(6) -0.007(4) 0.010(6)
S7A 0.072(4) 0.064(4) 0.098(5) 0.017(4) 0.016(4) 0.015(4)
S7B 0.072(4) 0.064(4) 0.098(5) 0.017(4) 0.016(4) 0.015(4)
S8A 0.070(5) 0.086(8) 0.073(5) 0.014(6) 0.009(4) -0.017(5)
S8B 0.070(5) 0.086(8) 0.073(5) 0.014(6) 0.009(4) -0.017(5)
S9A 0.059(4) 0.060(5) 0.088(12) 0.015(6) -0.004(6) 0.016(4)
S9B 0.059(4) 0.060(5) 0.088(12) 0.015(6) -0.004(6) 0.016(4)
S10A 0.059(4) 0.090(6) 0.082(8) 0.014(5) 0.020(5) 0.016(4)
S10B 0.059(4) 0.090(6) 0.082(8) 0.014(5) 0.020(5) 0.016(4)
S11A 0.090(5) 0.056(4) 0.051(4) 0.017(3) 0.014(3) 0.011(3)
S11B 0.090(5) 0.056(4) 0.051(4) 0.017(3) 0.014(3) 0.011(3)
S12 0.059(3) 0.096(5) 0.107(5) 0.045(4) 0.024(3) 0.009(3)
S13A 0.080(5) 0.053(4) 0.083(5) 0.020(4) 0.018(4) 0.009(4)
S13B 0.080(5) 0.053(4) 0.083(5) 0.020(4) 0.018(4) 0.009(4)
S14A 0.086(13) 0.095(10) 0.071(6) 0.010(6) 0.008(7) 0.019(8)
S14B 0.086(13) 0.095(10) 0.071(6) 0.010(6) 0.008(7) 0.019(8)
S15 0.085(6) 0.084(6) 0.088(6) -0.012(5) 0.017(5) 0.008(5)
S16A 0.080(8) 0.077(5) 0.083(6) 0.012(4) 0.014(5) 0.015(6)
S16B 0.080(8) 0.077(5) 0.083(6) 0.012(4) 0.014(5) 0.015(6)
C1 0.064(3) 0.075(6) 0.062(3) 0.022(4) 0.020(3) 0.016(4)
C2 0.064(3) 0.075(6) 0.062(3) 0.022(4) 0.020(3) 0.016(4)
C3 0.096(6) 0.071(9) 0.086(6) 0.023(5) 0.023(5) 0.012(6)
C4 0.096(6) 0.071(9) 0.086(6) 0.023(5) 0.023(5) 0.012(6)
C5 0.109(7) 0.050(4) 0.070(9) 0.017(5) -0.014(6) 0.002(4)
C6 0.109(7) 0.050(4) 0.070(9) 0.017(5) -0.014(6) 0.002(4)
C7 0.067(4) 0.082(5) 0.059(4) 0.020(4) 0.008(3) 0.017(4)
C8 0.067(4) 0.082(5) 0.059(4) 0.020(4) 0.008(3) 0.017(4)
C9 0.070(5) 0.073(8) 0.090(6) 0.010(6) 0.011(4) 0.018(5)
C10 0.070(5) 0.073(8) 0.090(6) 0.010(6) 0.011(4) 0.018(5)
C11 0.068(5) 0.078(10) 0.070(5) 0.024(6) -0.007(4) 0.010(6)
C12 0.068(5) 0.078(10) 0.070(5) 0.024(6) -0.007(4) 0.010(6)
C13 0.072(4) 0.064(4) 0.098(5) 0.017(4) 0.016(4) 0.015(4)
C14 0.072(4) 0.064(4) 0.098(5) 0.017(4) 0.016(4) 0.015(4)
C15 0.070(5) 0.076(8) 0.073(5) 0.024(6) 0.009(4) -0.017(5)
C16 0.070(5) 0.076(8) 0.073(5) 0.024(6) 0.009(4) -0.017(5)
C17 0.079(4) 0.060(5) 0.078(12) 0.015(6) -0.004(6) 0.016(4)
C18 0.079(4) 0.060(5) 0.078(12) 0.015(6) -0.004(6) 0.016(4)
C19 0.059(4) 0.090(6) 0.072(8) 0.014(5) 0.020(5) 0.016(4)
C20 0.059(4) 0.090(6) 0.072(8) 0.014(5) 0.020(5) 0.016(4)
C21 0.090(5) 0.056(4) 0.051(4) 0.017(3) 0.014(3) 0.011(3)
C22 0.090(5) 0.056(4) 0.051(4) 0.017(3) 0.014(3) 0.011(3)
C23 0.059(3) 0.096(5) 0.067(5) 0.015(4) 0.024(3) 0.009(3)
C24 0.059(3) 0.096(5) 0.067(5) 0.015(4) 0.024(3) 0.009(3)
C25 0.080(5) 0.053(4) 0.083(5) 0.020(4) 0.018(4) 0.009(4)
C26 0.080(5) 0.053(4) 0.083(5) 0.020(4) 0.018(4) 0.009(4)
C27 0.066(13) 0.095(10) 0.071(6) 0.010(6) 0.008(7) 0.019(8)
C28A 0.066(13) 0.095(10) 0.071(6) 0.010(6) 0.008(7) 0.019(8)
C28B 0.066(13) 0.095(10) 0.071(6) 0.010(6) 0.008(7) 0.019(8)
C29 0.085(6) 0.074(6) 0.088(6) -0.012(5) 0.017(5) 0.008(5)
C30 0.085(6) 0.074(6) 0.088(6) -0.012(5) 0.017(5) 0.008(5)
C31 0.080(8) 0.077(5) 0.083(6) 0.012(4) 0.014(5) 0.015(6)
C32 0.080(8) 0.077(5) 0.083(6) 0.012(4) 0.014(5) 0.015(6)

loop_
_atom_type_symbol
_atom_type_description
_atom_type_scat_dispersion_real
_atom_type_scat_dispersion_imag
_atom_type_scat_source
C C 0.0033 0.0016 'International Tables Vol C Tables 4.2.6.8 and 6.1.1.4'
H H 0.0000 0.0000 'International Tables Vol C Tables 4.2.6.8 and 6.1.1.4'
Ce Ce -0.2486 2.6331 'International Tables Vol C Tables 4.2.6.8 and 6.1.1.4'
I I -0.4742 1.8119 'International Tables Vol C Tables 4.2.6.8 and 6.1.1.4'
O O 0.0106 0.0060 'International Tables Vol C Tables 4.2.6.8 and 6.1.1.4'
Ag Ag -0.8971 1.1015 'International Tables Vol C Tables 4.2.6.8 and 6.1.1.4'
S S 0.1246 0.1234 'International Tables Vol C Tables 4.2.6.8 and 6.1.1.4'

loop_
_geom_angle_atom_site_label_1
_geom_angle_atom_site_label_2
_geom_angle_atom_site_label_3
_geom_angle
_geom_angle_site_symmetry_1
_geom_angle_site_symmetry_3
I3 Ag1 I2 110.65(8) . .
I3 Ag1 I1 114.26(8) . 2_577
I2 Ag1 I1 112.69(7) . 2_577
I3 Ag1 I1 97.22(7) . .
I2 Ag1 I1 114.41(8) . .
I1 Ag1 I1 106.70(7) 2_577 .
I3 Ag1 Ag2 134.93(9) . 2_577
I2 Ag1 Ag2 54.56(6) . 2_577
I1 Ag1 Ag2 58.15(6) 2_577 2_577
I1 Ag1 Ag2 127.84(8) . 2_577
I2 Ag2 I5 119.27(9) 2_577 .
I2 Ag2 I1 111.73(8) 2_577 .
I5 Ag2 I1 102.29(8) . .
I2 Ag2 I4 101.58(8) 2_577 .
I5 Ag2 I4 110.16(8) . .
I1 Ag2 I4 112.12(7) . .
I2 Ag2 Ag1 55.80(6) 2_577 2_577
I5 Ag2 Ag1 130.18(10) . 2_577
I1 Ag2 Ag1 55.96(6) . 2_577
I4 Ag2 Ag1 119.47(8) . 2_577
I3 Ag3 I6 125.72(8) . .
I3 Ag3 I4 108.95(8) . .
I6 Ag3 I4 106.39(7) . .
I3 Ag3 I1 96.74(7) . .
I6 Ag3 I1 102.61(7) . .
I4 Ag3 I1 116.70(7) . .
I5 Ag4 I6 121.88(9) . .
I5 Ag4 I7 107.56(7) . .
I6 Ag4 I7 107.52(7) . .
I5 Ag4 I4 112.72(8) . .
I6 Ag4 I4 103.53(7) . .
I7 Ag4 I4 101.76(8) . .
I8 Ag5 I9 114.07(9) . .
I8 Ag5 I4 114.73(8) . .
I9 Ag5 I4 109.99(8) . .
I8 Ag5 I7 111.46(8) . .
I9 Ag5 I7 104.72(8) . .
I4 Ag5 I7 100.61(7) . .
I10 Ag6 I8 122.74(9) . .
I10 Ag6 I7 107.88(8) . .
I8 Ag6 I7 110.71(9) . .
I10 Ag6 I6 103.48(9) . .
I8 Ag6 I6 108.44(8) . .
I7 Ag6 I6 101.27(7) . .
I9 Ag7 I12 121.72(10) . .
I9 Ag7 I11 116.75(10) . .
I12 Ag7 I11 105.38(9) . .
I9 Ag7 I7 106.47(8) . .
I12 Ag7 I7 109.21(10) . .
I11 Ag7 I7 93.53(7) . .
I13 Ag8 I10 119.48(8) . .
I13 Ag8 I11 113.33(9) . .
I10 Ag8 I11 104.02(8) . .
I13 Ag8 I15 105.85(8) . .
I10 Ag8 I15 107.01(9) . .
I11 Ag8 I15 106.37(8) . .
I12 Ag9 I13 117.13(9) . .
I12 Ag9 I14 106.90(9) . .
I13 Ag9 I14 114.63(9) . .
I12 Ag9 I11 101.61(8) . .
I13 Ag9 I11 108.72(8) . .
I14 Ag9 I11 106.64(7) . .
I14 Ag10 I11 115.18(8) . .
I14 Ag10 I16 114.37(8) . .
I11 Ag10 I16 105.95(8) . .
I14 Ag10 I15 109.91(8) . .
I11 Ag10 I15 108.06(8) . .
I16 Ag10 I15 102.45(7) . .
I17 Ag11 I16 126.27(10) . .
I17 Ag11 I15 123.52(10) . .
I16 Ag11 I15 109.18(8) . .
Ag1 I1 Ag1 73.30(7) 2_577 .
Ag1 I1 Ag2 65.89(6) 2_577 .
Ag1 I1 Ag2 112.27(7) . .
Ag1 I1 Ag3 106.21(7) 2_577 .
Ag1 I1 Ag3 79.31(6) . .
Ag2 I1 Ag3 64.34(6) . .
Ag2 I2 Ag1 69.64(7) 2_577 .
Ag3 I3 Ag1 85.73(7) . .
Ag3 I4 Ag5 107.50(7) . .
Ag3 I4 Ag4 64.29(6) . .
Ag5 I4 Ag4 73.21(6) . .
Ag3 I4 Ag2 64.23(6) . .
Ag5 I4 Ag2 131.21(7) . .
Ag4 I4 Ag2 59.76(6) . .
Ag2 I5 Ag4 65.17(6) . .
Ag3 I6 Ag4 66.35(6) . .
Ag3 I6 Ag6 110.71(8) . .
Ag4 I6 Ag6 72.96(6) . .
Ag4 I7 Ag7 137.61(8) . .
Ag4 I7 Ag5 74.14(7) . .
Ag7 I7 Ag5 66.16(7) . .
Ag4 I7 Ag6 73.36(7) . .
Ag7 I7 Ag6 100.55(8) . .
Ag5 I7 Ag6 63.69(6) . .
Ag5 I8 Ag6 68.37(7) . .
Ag7 I9 Ag5 70.28(7) . .
Ag6 I10 Ag8 92.87(8) . .
Ag10 I11 Ag8 68.17(7) . .
Ag10 I11 Ag7 126.40(8) . .
Ag8 I11 Ag7 105.96(8) . .
Ag10 I11 Ag9 61.70(6) . .
Ag8 I11 Ag9 62.74(6) . .
Ag7 I11 Ag9 68.63(7) . .
Ag7 I12 Ag9 75.05(8) . .
Ag9 I13 Ag8 67.74(7) . .
Ag10 I14 Ag9 65.17(6) . .
Ag11 I15 Ag8 125.96(8) . .
Ag11 I15 Ag10 60.33(7) . .
Ag8 I15 Ag10 65.85(6) . .
Ag11 I16 Ag10 61.96(7) . .
O3 Ce1 O2 73.5(8) . .
O3 Ce1 O1 114.2(8) . .
O2 Ce1 O1 74.8(7) . .
O3 Ce1 O5 81.5(8) . .
O2 Ce1 O5 146.1(7) . .
O1 Ce1 O5 137.7(6) . .
O3 Ce1 O8 138.9(7) . .
O2 Ce1 O8 72.3(8) . .
O1 Ce1 O8 77.6(6) . .
O5 Ce1 O8 117.2(8) . .
O3 Ce1 O6 76.7(7) . .
O2 Ce1 O6 122.8(7) . .
O1 Ce1 O6 74.7(6) . .
O5 Ce1 O6 71.2(6) . .
O8 Ce1 O6 142.3(7) . .
O3 Ce1 O7 145.5(7) . .
O2 Ce1 O7 139.6(7) . .
O1 Ce1 O7 76.6(7) . .
O5 Ce1 O7 70.9(6) . .
O8 Ce1 O7 74.1(7) . .
O6 Ce1 O7 75.0(7) . .
O3 Ce1 O4 77.5(7) . .
O2 Ce1 O4 80.0(6) . .
O1 Ce1 O4 147.1(5) . .
O5 Ce1 O4 72.4(6) . .
O8 Ce1 O4 74.8(6) . .
O6 Ce1 O4 137.8(6) . .
O7 Ce1 O4 111.9(6) . .
O16 Ce2 O14A 64.9(13) . .
O16 Ce2 O13B 114.2(10) . .
O14A Ce2 O13B 63.4(13) . .
O16 Ce2 O14B 73.7(13) . .
O14A Ce2 O14B 20.8(13) . .
O13B Ce2 O14B 45.4(13) . .
O16 Ce2 O9 70.5(8) . .
O14A Ce2 O9 98.2(12) . .
O13B Ce2 O9 152.5(8) . .
O14B Ce2 O9 118.9(10) . .
O16 Ce2 O15 83.7(8) . .
O14A Ce2 O15 148.3(14) . .
O13B Ce2 O15 132.7(9) . .
O14B Ce2 O15 146.8(13) . .
O9 Ce2 O15 73.7(8) . .
O16 Ce2 O11 153.4(6) . .
O14A Ce2 O11 141.5(13) . .
O13B Ce2 O11 88.1(8) . .
O14B Ce2 O11 131.8(13) . .
O9 Ce2 O11 96.7(7) . .
O15 Ce2 O11 70.2(7) . .
O16 Ce2 O12 77.5(7) . .
O14A Ce2 O12 96.3(13) . .
O13B Ce2 O12 70.6(9) . .
O14B Ce2 O12 79.9(11) . .
O9 Ce2 O12 134.7(6) . .
O15 Ce2 O12 71.6(8) . .
O11 Ce2 O12 98.1(6) . .
O16 Ce2 O13A 131.1(9) . .
O14A Ce2 O13A 80.1(13) . .
O13B Ce2 O13A 18.0(9) . .
O14B Ce2 O13A 63.1(13) . .
O9 Ce2 O13A 151.5(10) . .
O15 Ce2 O13A 121.6(9) . .
O11 Ce2 O13A 70.2(8) . .
O12 Ce2 O13A 73.5(9) . .
O16 Ce2 O10 119.0(7) . .
O14A Ce2 O10 75.2(13) . .
O13B Ce2 O10 83.2(9) . .
O14B Ce2 O10 85.1(12) . .
O9 Ce2 O10 71.8(6) . .
O15 Ce2 O10 127.7(7) . .
O11 Ce2 O10 76.1(6) . .
O12 Ce2 O10 153.5(6) . .
O13A Ce2 O10 80.3(9) . .
S1 O1 Ce1 132.9(11) . .
S2B O2 S2A 50.1(11) . .
S2B O2 Ce1 138.8(14) . .
S2A O2 Ce1 158.9(16) . .
S3A O3 S3B 45.8(10) . .
S3A O3 Ce1 163.9(19) . .
S3B O3 Ce1 141.0(13) . .
S4A O4 S4B 51.5(8) . .
S4A O4 Ce1 153.1(11) . .
S4B O4 Ce1 128.7(10) . .
S5B O5 S5A 55.1(8) . .
S5B O5 Ce1 142.5(13) . .
S5A O5 Ce1 154.4(13) . .
S6B O6 S6A 55.1(8) . .
S6B O6 Ce1 159.4(15) . .
S6A O6 Ce1 138.6(13) . .
S7B O7 S7A 61.4(10) . .
S7B O7 Ce1 146.1(13) . .
S7A O7 Ce1 140.9(11) . .
S8B O8 S8A 41.3(9) . .
S8B O8 Ce1 162(2) . .
S8A O8 Ce1 137.5(12) . .
S9B O9 S9A 58.1(9) . .
S9B O9 Ce2 134.7(14) . .
S9A O9 Ce2 146.3(13) . .
S10A O10 S10B 63.4(11) . .
S10A O10 Ce2 155.5(13) . .
S10B O10 Ce2 132.4(12) . .
S11B O11 S11A 57.0(7) . .
S11B O11 Ce2 136.9(10) . .
S11A O11 Ce2 147.4(11) . .
S12 O12 Ce2 130.8(11) . .
O13B O13A S13A 69(2) . .
O13B O13A Ce2 76.8(18) . .
S13A O13A Ce2 140.4(17) . .
O14B O14A S14A 123(3) . .
O14B O14A Ce2 80.7(15) . .
S14A O14A Ce2 154(3) . .
O13A O13B S13B 61(2) . .
O13A O13B Ce2 85.2(19) . .
S13B O13B Ce2 132.5(16) . .
O14A O14B S14B 75(2) . .
O14A O14B Ce2 78.5(19) . .
S14B O14B Ce2 153(2) . .
S15 O15 Ce2 139.1(15) . .
S16A O16 S16B 56.4(11) . .
S16A O16 Ce2 150.9(14) . .
S16B O16 Ce2 142.5(13) . .
O1 S1 C2 106.3(12) . .
O1 S1 C1 104.9(13) . .
C2 S1 C1 97.8(14) . .
O2 S2A C4 110.3(17) . .
O2 S2A C3 106.6(14) . .
C4 S2A C3 99.4(15) . .
O2 S2B C3 113.1(17) . .
O2 S2B C4 111.3(15) . .
C3 S2B C4 100.8(15) . .
O3 S3A C5 124.6(17) . .
O3 S3A C6 111.3(19) . .
C5 S3A C6 96.7(16) . .
O3 S3B C6 106.4(16) . .
O3 S3B C5 116.0(17) . .
C6 S3B C5 94.1(16) . .
O4 S4A C8 107.5(12) . .
O4 S4A C7 104.0(12) . .
C8 S4A C7 108.3(12) . .
O4 S4B C8 105.6(12) . .
O4 S4B C7 102.6(11) . .
C8 S4B C7 107.3(12) . .
O5 S5A C10 107.5(13) . .
O5 S5A C9 107.7(13) . .
C10 S5A C9 95.5(14) . .
O5 S5B C9 111.6(14) . .
O5 S5B C10 110.4(14) . .
C9 S5B C10 95.7(13) . .
O6 S6A C11 109.5(15) . .
O6 S6A C12 110.2(15) . .
C11 S6A C12 91.0(15) . .
O6 S6B C12 113.5(15) . .
O6 S6B C11 111.5(16) . .
C12 S6B C11 90.1(15) . .
O7 S7A C13 106.4(14) . .
O7 S7A C14 108.6(13) . .
C13 S7A C14 90.8(13) . .
O7 S7B C14 110.0(14) . .
O7 S7B C13 103.9(13) . .
C14 S7B C13 90.1(13) . .
O8 S8A C15 122.0(17) . .
O8 S8A C16 104.2(15) . .
C15 S8A C16 88.5(16) . .
O8 S8B C15 136.4(18) . .
O8 S8B C16 114.7(19) . .
C15 S8B C16 90.7(16) . .
O9 S9A C17 108.8(13) . .
O9 S9A C18 107.0(15) . .
C17 S9A C18 93.8(16) . .
O9 S9B C18 109.2(14) . .
O9 S9B C17 107.2(16) . .
C18 S9B C17 92.2(14) . .
O10 S10A C19 99.2(14) . .
O10 S10A C20 98.7(13) . .
C19 S10A C20 103.2(15) . .
O10 S10B C20 98.3(14) . .
O10 S10B C19 95.5(14) . .
C20 S10B C19 103.4(14) . .
O11 S11A C21 107.5(12) . .
O11 S11A C22 107.7(11) . .
C21 S11A C22 95.2(13) . .
O11 S11B C22 110.3(12) . .
O11 S11B C21 108.6(12) . .
C22 S11B C21 93.2(12) . .
O12 S12 C23 103.9(13) . .
O12 S12 C24 106.3(12) . .
C23 S12 C24 97.6(13) . .
O13A S13A C25 98.2(14) . .
O13A S13A C26 108.3(17) . .
C25 S13A C26 93.4(12) . .
O13B S13B C26 97.8(15) . .
O13B S13B C25 118.3(17) . .
C26 S13B C25 93.1(12) . .
O14A S14A C28A 111(3) . .
O14A S14A C27 109(2) . .
C28A S14A C27 101(3) . .
O14B S14B C27 129(3) . .
O14B S14B C28B 101.3(15) . .
C27 S14B C28B 86(3) . .
O15 S15 C30 107.5(17) . .
O15 S15 C29 96.6(16) . .
C30 S15 C29 101.2(18) . .
O16 S16A C32 109.2(16) . .
O16 S16A C31 106.5(15) . .
C32 S16A C31 99.5(16) . .
O16 S16B C31 102.3(15) . .
O16 S16B C32 101.7(15) . .
C31 S16B C32 97.9(15) . .
S1 C1 H1A 109.5 . .
S1 C1 H1B 109.5 . .
H1A C1 H1B 109.5 . .
S1 C1 H1C 109.5 . .
H1A C1 H1C 109.5 . .
H1B C1 H1C 109.5 . .
S1 C2 H2A 109.5 . .
S1 C2 H2B 109.5 . .
H2A C2 H2B 109.5 . .
S1 C2 H2C 109.5 . .
H2A C2 H2C 109.5 . .
H2B C2 H2C 109.5 . .
S2B C3 S2A 40.0(9) . .
S2A C4 S2B 39.9(9) . .
S3A C5 S3B 37.3(8) . .
S3A C6 S3B 37.2(8) . .
S4A C7 S4B 42.8(7) . .
S4A C8 S4B 42.9(7) . .
S5B C9 S5A 42.9(6) . .
S5A C10 S5B 42.8(6) . .
S6A C11 S6B 43.3(6) . .
S6A C12 S6B 43.1(6) . .
S7A C13 S7B 46.7(8) . .
S7B C14 S7A 47.1(8) . .
S8B C15 S8A 33.6(7) . .
S8B C16 S8A 33.3(7) . .
S9A C17 S9B 45.3(6) . .
S9B C18 S9A 45.9(7) . .
S10A C19 S10B 52.5(9) . .
S10B C20 S10A 52.4(9) . .
S11A C21 S11B 44.3(5) . .
S11A C22 S11B 44.6(6) . .
S12 C23 H23A 109.5 . .
S12 C23 H23B 109.5 . .
H23A C23 H23B 109.5 . .
S12 C23 H23C 109.5 . .
H23A C23 H23C 109.5 . .
H23B C23 H23C 109.5 . .
S12 C24 H24A 109.5 . .
S12 C24 H24B 109.5 . .
H24A C24 H24B 109.5 . .
S12 C24 H24C 109.5 . .
H24A C24 H24C 109.5 . .
H24B C24 H24C 109.5 . .
S13A C25 S13B 42.5(6) . .
S13B C26 S13A 42.8(6) . .
S14B C27 S14A 43.4(7) . .
S15 C29 H29A 109.5 . .
S15 C29 H29B 109.5 . .
H29A C29 H29B 109.5 . .
S15 C29 H29C 109.5 . .
H29A C29 H29C 109.5 . .
H29B C29 H29C 109.5 . .
S15 C30 H30A 109.5 . .
S15 C30 H30B 109.5 . .
H30A C30 H30B 109.5 . .
S15 C30 H30C 109.5 . .
H30A C30 H30C 109.5 . .
H30B C30 H30C 109.5 . .
S16B C31 S16A 47.5(9) . .
S16A C32 S16B 48.1(9) . .

loop_
_geom_bond_atom_site_label_1
_geom_bond_atom_site_label_2
_geom_bond_distance
_geom_bond_site_symmetry_2
Ag1 I3 2.804(2) .
Ag1 I2 2.811(3) .
Ag1 I1 2.893(2) 2_577
Ag1 I1 2.962(2) .
Ag1 Ag2 3.186(3) 2_577
Ag2 I2 2.769(2) 2_577
Ag2 I5 2.794(2) .
Ag2 I1 2.966(3) .
Ag2 I4 3.076(3) .
Ag2 Ag1 3.186(3) 2_577
Ag3 I3 2.788(2) .
Ag3 I6 2.841(2) .
Ag3 I4 2.890(3) .
Ag3 I1 2.999(2) .
Ag4 I5 2.808(3) .
Ag4 I6 2.865(2) .
Ag4 I7 2.867(2) .
Ag4 I4 2.976(2) .
Ag5 I8 2.781(2) .
Ag5 I9 2.823(3) .
Ag5 I4 2.924(2) .
Ag5 I7 2.968(2) .
Ag6 I10 2.798(3) .
Ag6 I8 2.800(3) .
Ag6 I7 2.975(2) .
Ag6 I6 3.003(3) .
Ag7 I9 2.782(3) .
Ag7 I12 2.786(3) .
Ag7 I11 2.938(3) .
Ag7 I7 2.943(3) .
Ag8 I13 2.809(2) .
Ag8 I10 2.811(2) .
Ag8 I11 2.919(3) .
Ag8 I15 2.976(3) .
Ag9 I12 2.789(3) .
Ag9 I13 2.803(3) .
Ag9 I14 2.866(2) .
Ag9 I11 3.083(2) .
Ag10 I14 2.798(3) .
Ag10 I11 2.854(2) .
Ag10 I16 2.876(2) .
Ag10 I15 2.976(3) .
Ag11 I17 2.672(3) .
Ag11 I16 2.783(3) .
Ag11 I15 2.815(3) .
I1 Ag1 2.893(2) 2_577
I2 Ag2 2.769(2) 2_577
Ce1 O3 2.435(14) .
Ce1 O2 2.441(13) .
Ce1 O1 2.453(13) .
Ce1 O5 2.454(11) .
Ce1 O8 2.460(14) .
Ce1 O6 2.463(11) .
Ce1 O7 2.476(13) .
Ce1 O4 2.501(11) .
Ce2 O16 2.325(14) .
Ce2 O14A 2.429(17) .
Ce2 O13B 2.443(16) .
Ce2 O14B 2.446(17) .
Ce2 O9 2.446(14) .
Ce2 O15 2.468(15) .
Ce2 O11 2.468(11) .
Ce2 O12 2.488(13) .
Ce2 O13A 2.500(16) .
Ce2 O10 2.502(12) .
O1 S1 1.505(18) .
O2 S2B 1.39(2) .
O2 S2A 1.45(2) .
O3 S3A 1.41(2) .
O3 S3B 1.49(2) .
O4 S4A 1.459(13) .
O4 S4B 1.484(14) .
O5 S5B 1.357(15) .
O5 S5A 1.424(15) .
O6 S6B 1.368(14) .
O6 S6A 1.436(15) .
O7 S7B 1.37(2) .
O7 S7A 1.371(19) .
O8 S8B 1.343(19) .
O8 S8A 1.51(2) .
O9 S9B 1.386(17) .
O9 S9A 1.418(14) .
O10 S10A 1.438(15) .
O10 S10B 1.494(16) .
O11 S11B 1.365(13) .
O11 S11A 1.436(13) .
O12 S12 1.528(18) .
O13A O13B 0.77(4) .
O13A S13A 1.473(17) .
O14A O14B 0.88(5) .
O14A S14A 1.400(18) .
O13B S13B 1.405(17) .
O14B S14B 1.413(17) .
O15 S15 1.47(2) .
O16 S16A 1.45(2) .
O16 S16B 1.56(2) .
S1 C2 1.66(3) .
S1 C1 1.771(17) .
S2A C4 1.748(18) .
S2A C3 1.793(17) .
S2B C3 1.724(18) .
S2B C4 1.780(17) .
S3A C5 1.738(18) .
S3A C6 1.764(17) .
S3B C6 1.781(17) .
S3B C5 1.794(18) .
S4A C8 1.740(16) .
S4A C7 1.749(16) .
S4B C8 1.756(16) .
S4B C7 1.756(16) .
S5A C10 1.764(17) .
S5A C9 1.767(17) .
S5B C9 1.756(17) .
S5B C10 1.769(17) .
S6A C11 1.746(17) .
S6A C12 1.764(18) .
S6B C12 1.767(17) .
S6B C11 1.770(18) .
S7A C13 1.743(17) .
S7A C14 1.766(16) .
S7B C14 1.739(16) .
S7B C13 1.791(16) .
S8A C15 1.772(17) .
S8A C16 1.797(17) .
S8B C15 1.749(17) .
S8B C16 1.752(18) .
S9A C17 1.737(17) .
S9A C18 1.752(18) .
S9B C18 1.740(17) .
S9B C17 1.796(17) .
S10A C19 1.726(18) .
S10A C20 1.767(17) .
S10B C20 1.725(17) .
S10B C19 1.762(17) .
S11A C21 1.751(16) .
S11A C22 1.756(16) .
S11B C22 1.771(16) .
S11B C21 1.794(16) .
S12 C23 1.74(3) .
S12 C24 1.82(3) .
S13A C25 1.703(16) .
S13A C26 1.808(16) .
S13B C26 1.699(16) .
S13B C25 1.822(16) .
S14A C28A 1.77(2) .
S14A C27 1.775(19) .
S14B C27 1.737(18) .
S14B C28B 1.77(2) .
S15 C30 1.74(4) .
S15 C29 1.90(4) .
S16A C32 1.718(18) .
S16A C31 1.775(17) .
S16B C31 1.764(17) .
S16B C32 1.773(18) .
C1 H1A 0.9700 .
C1 H1B 0.9700 .
C1 H1C 0.9700 .
C2 H2A 0.9700 .
C2 H2B 0.9700 .
C2 H2C 0.9700 .
C23 H23A 0.9700 .
C23 H23B 0.9700 .
C23 H23C 0.9700 .
C24 H24A 0.9700 .
C24 H24B 0.9700 .
C24 H24C 0.9700 .
C29 H29A 0.9700 .
C29 H29B 0.9700 .
C29 H29C 0.9700 .
C30 H30A 0.9700 .
C30 H30B 0.9700 .
C30 H30C 0.9700 .

loop_
_geom_torsion_atom_site_label_1
_geom_torsion_atom_site_label_2
_geom_torsion_atom_site_label_3
_geom_torsion_atom_site_label_4
_geom_torsion
_geom_torsion_site_symmetry_1
_geom_torsion_site_symmetry_4
I3 Ag1 I1 Ag1 -118.06(10) . 2_577
I2 Ag1 I1 Ag1 125.33(10) . 2_577
I1 Ag1 I1 Ag1 0.0 2_577 2_577
Ag2 Ag1 I1 Ag1 62.32(9) 2_577 2_577
I3 Ag1 I1 Ag2 -63.77(9) . .
I2 Ag1 I1 Ag2 179.62(7) . .
I1 Ag1 I1 Ag2 54.29(8) 2_577 .
Ag2 Ag1 I1 Ag2 116.61(9) 2_577 .
I3 Ag1 I1 Ag3 -7.38(7) . .
I2 Ag1 I1 Ag3 -123.99(8) . .
I1 Ag1 I1 Ag3 110.68(8) 2_577 .
Ag2 Ag1 I1 Ag3 173.00(11) 2_577 .
I2 Ag2 I1 Ag1 -1.80(8) 2_577 2_577
I5 Ag2 I1 Ag1 -130.52(9) . 2_577
I4 Ag2 I1 Ag1 111.48(8) . 2_577
I2 Ag2 I1 Ag1 -60.23(10) 2_577 .
I5 Ag2 I1 Ag1 171.04(7) . .
I4 Ag2 I1 Ag1 53.05(9) . .
Ag1 Ag2 I1 Ag1 -58.44(8) 2_577 .
I2 Ag2 I1 Ag3 -125.45(10) 2_577 .
I5 Ag2 I1 Ag3 105.82(8) . .
I4 Ag2 I1 Ag3 -12.17(7) . .
Ag1 Ag2 I1 Ag3 -123.66(7) 2_577 .
I3 Ag3 I1 Ag1 76.35(8) . 2_577
I6 Ag3 I1 Ag1 -154.68(7) . 2_577
I4 Ag3 I1 Ag1 -38.83(10) . 2_577
I3 Ag3 I1 Ag1 7.41(7) . .
I6 Ag3 I1 Ag1 136.38(7) . .
I4 Ag3 I1 Ag1 -107.77(8) . .
I3 Ag3 I1 Ag2 128.65(8) . .
I6 Ag3 I1 Ag2 -102.39(7) . .
I4 Ag3 I1 Ag2 13.46(7) . .
I3 Ag1 I2 Ag2 131.16(9) . 2_577
I1 Ag1 I2 Ag2 1.86(8) 2_577 2_577
I1 Ag1 I2 Ag2 -120.26(9) . 2_577
I6 Ag3 I3 Ag1 -118.56(10) . .
I4 Ag3 I3 Ag1 113.54(8) . .
I1 Ag3 I3 Ag1 -7.72(7) . .
I2 Ag1 I3 Ag3 127.36(9) . .
I1 Ag1 I3 Ag3 -104.19(9) 2_577 .
I1 Ag1 I3 Ag3 7.82(8) . .
Ag2 Ag1 I3 Ag3 -172.60(12) 2_577 .
I3 Ag3 I4 Ag5 110.92(8) . .
I6 Ag3 I4 Ag5 -27.19(9) . .
I1 Ag3 I4 Ag5 -140.93(7) . .
I3 Ag3 I4 Ag4 171.71(9) . .
I6 Ag3 I4 Ag4 33.60(7) . .
I1 Ag3 I4 Ag4 -80.14(8) . .
I3 Ag3 I4 Ag2 -121.14(8) . .
I6 Ag3 I4 Ag2 100.76(8) . .
I1 Ag3 I4 Ag2 -12.98(7) . .
I8 Ag5 I4 Ag3 -40.83(11) . .
I9 Ag5 I4 Ag3 -171.02(8) . .
I7 Ag5 I4 Ag3 78.92(8) . .
I8 Ag5 I4 Ag4 -96.06(9) . .
I9 Ag5 I4 Ag4 133.75(9) . .
I7 Ag5 I4 Ag4 23.68(6) . .
I8 Ag5 I4 Ag2 -111.56(11) . .
I9 Ag5 I4 Ag2 118.25(11) . .
I7 Ag5 I4 Ag2 8.18(12) . .
I5 Ag4 I4 Ag3 100.81(9) . .
I6 Ag4 I4 Ag3 -32.79(7) . .
I7 Ag4 I4 Ag3 -144.28(8) . .
I5 Ag4 I4 Ag5 -139.59(9) . .
I6 Ag4 I4 Ag5 86.81(7) . .
I7 Ag4 I4 Ag5 -24.68(6) . .
I5 Ag4 I4 Ag2 26.95(8) . .
I6 Ag4 I4 Ag2 -106.65(8) . .
I7 Ag4 I4 Ag2 141.86(8) . .
I2 Ag2 I4 Ag3 132.07(8) 2_577 .
I5 Ag2 I4 Ag3 -100.56(9) . .
I1 Ag2 I4 Ag3 12.65(7) . .
Ag1 Ag2 I4 Ag3 74.98(9) 2_577 .
I2 Ag2 I4 Ag5 -136.73(9) 2_577 .
I5 Ag2 I4 Ag5 -9.36(13) . .
I1 Ag2 I4 Ag5 103.85(10) . .
Ag1 Ag2 I4 Ag5 166.18(9) 2_577 .
I2 Ag2 I4 Ag4 -153.95(9) 2_577 .
I5 Ag2 I4 Ag4 -26.59(7) . .
I1 Ag2 I4 Ag4 86.62(8) . .
Ag1 Ag2 I4 Ag4 148.96(10) 2_577 .
I2 Ag2 I5 Ag4 143.65(12) 2_577 .
I1 Ag2 I5 Ag4 -92.53(8) . .
I4 Ag2 I5 Ag4 26.85(8) . .
Ag1 Ag2 I5 Ag4 -148.07(12) 2_577 .
I6 Ag4 I5 Ag2 95.63(9) . .
I7 Ag4 I5 Ag2 -139.72(10) . .
I4 Ag4 I5 Ag2 -28.36(8) . .
I3 Ag3 I6 Ag4 -163.38(11) . .
I4 Ag3 I6 Ag4 -34.44(7) . .
I1 Ag3 I6 Ag4 88.63(7) . .
I3 Ag3 I6 Ag6 -103.87(10) . .
I4 Ag3 I6 Ag6 25.06(10) . .
I1 Ag3 I6 Ag6 148.13(7) . .
I5 Ag4 I6 Ag3 -95.31(9) . .
I7 Ag4 I6 Ag3 140.02(9) . .
I4 Ag4 I6 Ag3 32.81(7) . .
I5 Ag4 I6 Ag6 142.14(10) . .
I7 Ag4 I6 Ag6 17.48(8) . .
I4 Ag4 I6 Ag6 -89.73(7) . .
I10 Ag6 I6 Ag3 176.32(7) . .
I8 Ag6 I6 Ag3 44.54(10) . .
I7 Ag6 I6 Ag3 -71.98(9) . .
I10 Ag6 I6 Ag4 -128.04(8) . .
I8 Ag6 I6 Ag4 100.19(9) . .
I7 Ag6 I6 Ag4 -16.34(7) . .
I5 Ag4 I7 Ag7 122.01(11) . .
I6 Ag4 I7 Ag7 -105.10(12) . .
I4 Ag4 I7 Ag7 3.35(13) . .
I5 Ag4 I7 Ag5 142.82(9) . .
I6 Ag4 I7 Ag5 -84.28(8) . .
I4 Ag4 I7 Ag5 24.16(6) . .
I5 Ag4 I7 Ag6 -150.51(9) . .
I6 Ag4 I7 Ag6 -17.61(8) . .
I4 Ag4 I7 Ag6 90.84(7) . .
I9 Ag7 I7 Ag4 -4.89(15) . .
I12 Ag7 I7 Ag4 -138.01(10) . .
I11 Ag7 I7 Ag4 114.35(10) . .
I9 Ag7 I7 Ag5 -26.83(8) . .
I12 Ag7 I7 Ag5 -159.96(10) . .
I11 Ag7 I7 Ag5 92.41(8) . .
I9 Ag7 I7 Ag6 -81.71(10) . .
I12 Ag7 I7 Ag6 145.16(9) . .
I11 Ag7 I7 Ag6 37.53(8) . .
I8 Ag5 I7 Ag4 97.55(9) . .
I9 Ag5 I7 Ag4 -138.65(8) . .
I4 Ag5 I7 Ag4 -24.52(7) . .
I8 Ag5 I7 Ag7 -97.63(9) . .
I9 Ag5 I7 Ag7 26.17(8) . .
I4 Ag5 I7 Ag7 140.29(8) . .
I8 Ag5 I7 Ag6 18.59(8) . .
I9 Ag5 I7 Ag6 142.40(10) . .
I4 Ag5 I7 Ag6 -103.48(8) . .
I10 Ag6 I7 Ag4 124.60(10) . .
I8 Ag6 I7 Ag4 -98.55(9) . .
I6 Ag6 I7 Ag4 16.29(7) . .
I10 Ag6 I7 Ag7 -98.64(9) . .
I8 Ag6 I7 Ag7 38.21(10) . .
I6 Ag6 I7 Ag7 153.05(8) . .
I10 Ag6 I7 Ag5 -155.22(11) . .
I8 Ag6 I7 Ag5 -18.37(8) . .
I6 Ag6 I7 Ag5 96.48(8) . .
I9 Ag5 I8 Ag6 -137.40(11) . .
I4 Ag5 I8 Ag6 94.44(10) . .
I7 Ag5 I8 Ag6 -19.07(8) . .
I10 Ag6 I8 Ag5 148.22(12) . .
I7 Ag6 I8 Ag5 18.92(8) . .
I6 Ag6 I8 Ag5 -91.34(8) . .
I12 Ag7 I9 Ag5 153.34(12) . .
I11 Ag7 I9 Ag5 -75.30(9) . .
I7 Ag7 I9 Ag5 27.46(8) . .
I8 Ag5 I9 Ag7 95.16(10) . .
I4 Ag5 I9 Ag7 -134.29(9) . .
I7 Ag5 I9 Ag7 -26.95(8) . .
I8 Ag6 I10 Ag8 -89.94(11) . .
I7 Ag6 I10 Ag8 40.55(9) . .
I6 Ag6 I10 Ag8 147.32(8) . .
I13 Ag8 I10 Ag6 -88.04(12) . .
I11 Ag8 I10 Ag6 39.55(9) . .
I15 Ag8 I10 Ag6 151.89(8) . .
I14 Ag10 I11 Ag8 96.90(9) . .
I16 Ag10 I11 Ag8 -135.62(9) . .
I15 Ag10 I11 Ag8 -26.41(7) . .
I14 Ag10 I11 Ag7 2.73(13) . .
I16 Ag10 I11 Ag7 130.21(9) . .
I15 Ag10 I11 Ag7 -120.58(10) . .
I14 Ag10 I11 Ag9 27.05(8) . .
I16 Ag10 I11 Ag9 154.54(9) . .
I15 Ag10 I11 Ag9 -96.25(8) . .
I13 Ag8 I11 Ag10 -89.73(9) . .
I10 Ag8 I11 Ag10 138.96(9) . .
I15 Ag8 I11 Ag10 26.15(7) . .
I13 Ag8 I11 Ag7 33.66(11) . .
I10 Ag8 I11 Ag7 -97.65(9) . .
I15 Ag8 I11 Ag7 149.55(8) . .
I13 Ag8 I11 Ag9 -21.33(8) . .
I10 Ag8 I11 Ag9 -152.64(10) . .
I15 Ag8 I11 Ag9 94.56(8) . .
I9 Ag7 I11 Ag10 -138.57(10) . .
I12 Ag7 I11 Ag10 -0.04(13) . .
I7 Ag7 I11 Ag10 110.99(9) . .
I9 Ag7 I11 Ag8 147.07(9) . .
I12 Ag7 I11 Ag8 -74.40(10) . .
I7 Ag7 I11 Ag8 36.63(9) . .
I9 Ag7 I11 Ag9 -161.50(10) . .
I12 Ag7 I11 Ag9 -22.96(8) . .
I7 Ag7 I11 Ag9 88.07(7) . .
I12 Ag9 I11 Ag10 -136.58(9) . .
I13 Ag9 I11 Ag10 99.29(9) . .
I14 Ag9 I11 Ag10 -24.80(8) . .
I12 Ag9 I11 Ag8 144.82(9) . .
I13 Ag9 I11 Ag8 20.70(8) . .
I14 Ag9 I11 Ag8 -103.39(9) . .
I12 Ag9 I11 Ag7 22.56(8) . .
I13 Ag9 I11 Ag7 -101.57(9) . .
I14 Ag9 I11 Ag7 134.34(9) . .
I9 Ag7 I12 Ag9 160.52(11) . .
I11 Ag7 I12 Ag9 24.56(8) . .
I7 Ag7 I12 Ag9 -74.85(9) . .
I13 Ag9 I12 Ag7 95.30(10) . .
I14 Ag9 I12 Ag7 -134.53(9) . .
I11 Ag9 I12 Ag7 -22.95(8) . .
I12 Ag9 I13 Ag8 -135.00(11) . .
I14 Ag9 I13 Ag8 98.54(10) . .
I11 Ag9 I13 Ag8 -20.66(8) . .
I10 Ag8 I13 Ag9 145.76(12) . .
I11 Ag8 I13 Ag9 22.60(8) . .
I15 Ag8 I13 Ag9 -93.59(8) . .
I11 Ag10 I14 Ag9 -28.34(8) . .
I16 Ag10 I14 Ag9 -151.46(10) . .
I15 Ag10 I14 Ag9 93.98(8) . .
I12 Ag9 I14 Ag10 132.60(10) . .
I13 Ag9 I14 Ag10 -95.83(9) . .
I11 Ag9 I14 Ag10 24.53(8) . .
I17 Ag11 I15 Ag8 -156.78(12) . .
I16 Ag11 I15 Ag8 34.23(16) . .
I17 Ag11 I15 Ag10 -151.04(17) . .
I16 Ag11 I15 Ag10 39.98(9) . .
I13 Ag8 I15 Ag11 100.83(12) . .
I10 Ag8 I15 Ag11 -130.73(11) . .
I11 Ag8 I15 Ag11 -20.00(14) . .
I13 Ag8 I15 Ag10 95.36(9) . .
I10 Ag8 I15 Ag10 -136.19(9) . .
I11 Ag8 I15 Ag10 -25.46(7) . .
I14 Ag10 I15 Ag11 84.98(10) . .
I11 Ag10 I15 Ag11 -148.57(10) . .
I16 Ag10 I15 Ag11 -36.97(9) . .
I14 Ag10 I15 Ag8 -100.11(8) . .
I11 Ag10 I15 Ag8 26.34(7) . .
I16 Ag10 I15 Ag8 137.94(9) . .
I17 Ag11 I16 Ag10 150.50(17) . .
I15 Ag11 I16 Ag10 -40.89(9) . .
I14 Ag10 I16 Ag11 -82.07(10) . .
I11 Ag10 I16 Ag11 149.95(10) . .
I15 Ag10 I16 Ag11 36.79(8) . .
O3 Ce1 O1 S1 104.4(17) . .
O2 Ce1 O1 S1 168.0(18) . .
O5 Ce1 O1 S1 0(2) . .
O8 Ce1 O1 S1 -117.3(18) . .
O6 Ce1 O1 S1 37.0(16) . .
O7 Ce1 O1 S1 -40.9(16) . .
O4 Ce1 O1 S1 -150.6(12) . .
O3 Ce1 O2 S2B 117(3) . .
O1 Ce1 O2 S2B -5(2) . .
O5 Ce1 O2 S2B 161(2) . .
O8 Ce1 O2 S2B -87(2) . .
O6 Ce1 O2 S2B 55(3) . .
O7 Ce1 O2 S2B -52(3) . .
O4 Ce1 O2 S2B -164(3) . .
O3 Ce1 O2 S2A 12(4) . .
O1 Ce1 O2 S2A -110(4) . .
O5 Ce1 O2 S2A 56(4) . .
O8 Ce1 O2 S2A 168(4) . .
O6 Ce1 O2 S2A -50(4) . .
O7 Ce1 O2 S2A -156(3) . .
O4 Ce1 O2 S2A 91(4) . .
O2 Ce1 O3 S3A 110(6) . .
O1 Ce1 O3 S3A 174(6) . .
O5 Ce1 O3 S3A -47(6) . .
O8 Ce1 O3 S3A 75(6) . .
O6 Ce1 O3 S3A -120(6) . .
O7 Ce1 O3 S3A -84(6) . .
O4 Ce1 O3 S3A 27(6) . .
O2 Ce1 O3 S3B -144(3) . .
O1 Ce1 O3 S3B -79(3) . .
O5 Ce1 O3 S3B 59(3) . .
O8 Ce1 O3 S3B -178(2) . .
O6 Ce1 O3 S3B -13(3) . .
O7 Ce1 O3 S3B 23(4) . .
O4 Ce1 O3 S3B 133(3) . .
O3 Ce1 O4 S4A 140(2) . .
O2 Ce1 O4 S4A 65(2) . .
O1 Ce1 O4 S4A 24(3) . .
O5 Ce1 O4 S4A -135(2) . .
O8 Ce1 O4 S4A -9(2) . .
O6 Ce1 O4 S4A -166(2) . .
O7 Ce1 O4 S4A -75(2) . .
O3 Ce1 O4 S4B 60.7(14) . .
O2 Ce1 O4 S4B -14.5(13) . .
O1 Ce1 O4 S4B -54.9(19) . .
O5 Ce1 O4 S4B 145.6(14) . .
O8 Ce1 O4 S4B -88.7(14) . .
O6 Ce1 O4 S4B 114.2(14) . .
O7 Ce1 O4 S4B -154.2(12) . .
O3 Ce1 O5 S5B -4(2) . .
O2 Ce1 O5 S5B -47(3) . .
O1 Ce1 O5 S5B 113(2) . .
O8 Ce1 O5 S5B -145(2) . .
O6 Ce1 O5 S5B 75(2) . .
O7 Ce1 O5 S5B 155(2) . .
O4 Ce1 O5 S5B -84(2) . .
O3 Ce1 O5 S5A 119(3) . .
O2 Ce1 O5 S5A 77(3) . .
O1 Ce1 O5 S5A -124(3) . .
O8 Ce1 O5 S5A -22(3) . .
O6 Ce1 O5 S5A -162(3) . .
O7 Ce1 O5 S5A -82(3) . .
O4 Ce1 O5 S5A 40(3) . .
O3 Ce1 O6 S6B -131(5) . .
O2 Ce1 O6 S6B -71(5) . .
O1 Ce1 O6 S6B -11(5) . .
O5 Ce1 O6 S6B 143(5) . .
O8 Ce1 O6 S6B 33(5) . .
O7 Ce1 O6 S6B 69(5) . .
O4 Ce1 O6 S6B 175(4) . .
O3 Ce1 O6 S6A 105(2) . .
O2 Ce1 O6 S6A 165(2) . .
O1 Ce1 O6 S6A -135(3) . .
O5 Ce1 O6 S6A 19(2) . .
O8 Ce1 O6 S6A -91(3) . .
O7 Ce1 O6 S6A -55(2) . .
O4 Ce1 O6 S6A 51(3) . .
O3 Ce1 O7 S7B 51(3) . .
O2 Ce1 O7 S7B -149.8(19) . .
O1 Ce1 O7 S7B 164(2) . .
O5 Ce1 O7 S7B 12(2) . .
O8 Ce1 O7 S7B -115(2) . .
O6 Ce1 O7 S7B 87(2) . .
O4 Ce1 O7 S7B -49(2) . .
O3 Ce1 O7 S7A 168.8(19) . .
O2 Ce1 O7 S7A -32(3) . .
O1 Ce1 O7 S7A -78(2) . .
O5 Ce1 O7 S7A 130(2) . .
O8 Ce1 O7 S7A 3(2) . .
O6 Ce1 O7 S7A -155(2) . .
O4 Ce1 O7 S7A 69(2) . .
O3 Ce1 O8 S8B 47(5) . .
O2 Ce1 O8 S8B 12(4) . .
O1 Ce1 O8 S8B -66(4) . .
O5 Ce1 O8 S8B 157(4) . .
O6 Ce1 O8 S8B -109(4) . .
O7 Ce1 O8 S8B -145(4) . .
O4 Ce1 O8 S8B 96(4) . .
O3 Ce1 O8 S8A 123(2) . .
O2 Ce1 O8 S8A 88(3) . .
O1 Ce1 O8 S8A 10(2) . .
O5 Ce1 O8 S8A -127(2) . .
O6 Ce1 O8 S8A -33(3) . .
O7 Ce1 O8 S8A -69(2) . .
O4 Ce1 O8 S8A 172(3) . .
O16 Ce2 O9 S9B 8.8(17) . .
O14A Ce2 O9 S9B -51(2) . .
O13B Ce2 O9 S9B -96(3) . .
O14B Ce2 O9 S9B -49(2) . .
O15 Ce2 O9 S9B 97.7(18) . .
O11 Ce2 O9 S9B 164.8(17) . .
O12 Ce2 O9 S9B 56(2) . .
O13A Ce2 O9 S9B -135.1(19) . .
O10 Ce2 O9 S9B -122.3(19) . .
O16 Ce2 O9 S9A 107(3) . .
O14A Ce2 O9 S9A 47(3) . .
O13B Ce2 O9 S9A 2(4) . .
O14B Ce2 O9 S9A 49(3) . .
O15 Ce2 O9 S9A -164(3) . .
O11 Ce2 O9 S9A -97(3) . .
O12 Ce2 O9 S9A 155(3) . .
O13A Ce2 O9 S9A -37(4) . .
O10 Ce2 O9 S9A -24(3) . .
O16 Ce2 O10 S10A 110(3) . .
O14A Ce2 O10 S10A 60(4) . .
O13B Ce2 O10 S10A -4(3) . .
O14B Ce2 O10 S10A 42(3) . .
O9 Ce2 O10 S10A 164(4) . .
O15 Ce2 O10 S10A -144(3) . .
O11 Ce2 O10 S10A -94(3) . .
O12 Ce2 O10 S10A -14(4) . .
O13A Ce2 O10 S10A -22(3) . .
O16 Ce2 O10 S10B -127.0(16) . .
O14A Ce2 O10 S10B -177(2) . .
O13B Ce2 O10 S10B 119.1(18) . .
O14B Ce2 O10 S10B 164.7(19) . .
O9 Ce2 O10 S10B -72.7(17) . .
O15 Ce2 O10 S10B -21(2) . .
O11 Ce2 O10 S10B 29.3(16) . .
O12 Ce2 O10 S10B 109.4(19) . .
O13A Ce2 O10 S10B 101.1(17) . .
O16 Ce2 O11 S11B -149.3(17) . .
O14A Ce2 O11 S11B 40(3) . .
O13B Ce2 O11 S11B -1.0(18) . .
O14B Ce2 O11 S11B 12(2) . .
O9 Ce2 O11 S11B 151.8(17) . .
O15 Ce2 O11 S11B -138.2(19) . .
O12 Ce2 O11 S11B -71.2(17) . .
O13A Ce2 O11 S11B -2.1(18) . .
O10 Ce2 O11 S11B 82.5(17) . .
O16 Ce2 O11 S11A -48(3) . .
O14A Ce2 O11 S11A 140(2) . .
O13B Ce2 O11 S11A 100(2) . .
O14B Ce2 O11 S11A 113(2) . .
O9 Ce2 O11 S11A -107(2) . .
O15 Ce2 O11 S11A -37.3(19) . .
O12 Ce2 O11 S11A 30(2) . .
O13A Ce2 O11 S11A 99(2) . .
O10 Ce2 O11 S11A -177(2) . .
O16 Ce2 O12 S12 129.5(15) . .
O14A Ce2 O12 S12 -168.0(18) . .
O13B Ce2 O12 S12 -109.0(16) . .
O14B Ce2 O12 S12 -155.1(18) . .
O9 Ce2 O12 S12 83.9(16) . .
O15 Ce2 O12 S12 42.0(14) . .
O11 Ce2 O12 S12 -23.9(14) . .
O13A Ce2 O12 S12 -90.3(15) . .
O10 Ce2 O12 S12 -98.8(19) . .
O16 Ce2 O13A O13B -22(4) . .
O14A Ce2 O13A O13B 22(4) . .
O14B Ce2 O13A O13B 9(4) . .
O9 Ce2 O13A O13B 110(4) . .
O15 Ce2 O13A O13B -133(4) . .
O11 Ce2 O13A O13B 177(4) . .
O12 Ce2 O13A O13B -78(4) . .
O10 Ce2 O13A O13B 98(4) . .
O16 Ce2 O13A S13A -52(4) . .
O14A Ce2 O13A S13A -8(3) . .
O13B Ce2 O13A S13A -30(3) . .
O14B Ce2 O13A S13A -21(3) . .
O9 Ce2 O13A S13A 81(4) . .
O15 Ce2 O13A S13A -163(3) . .
O11 Ce2 O13A S13A 147(4) . .
O12 Ce2 O13A S13A -108(3) . .
O10 Ce2 O13A S13A 69(3) . .
O16 Ce2 O14A O14B 111(6) . .
O13B Ce2 O14A O14B -27(5) . .
O9 Ce2 O14A O14B 175(6) . .
O15 Ce2 O14A O14B 103(6) . .
O11 Ce2 O14A O14B -73(6) . .
O12 Ce2 O14A O14B 38(6) . .
O13A Ce2 O14A O14B -34(6) . .
O10 Ce2 O14A O14B -116(6) . .
O16 Ce2 O14A S14A -94(8) . .
O13B Ce2 O14A S14A 128(8) . .
O14B Ce2 O14A S14A 154(12) . .
O9 Ce2 O14A S14A -31(8) . .
O15 Ce2 O14A S14A -103(8) . .
O11 Ce2 O14A S14A 81(8) . .
O12 Ce2 O14A S14A -167(8) . .
O13A Ce2 O14A S14A 121(8) . .
O10 Ce2 O14A S14A 38(7) . .
S13A O13A O13B S13B -54.9(13) . .
Ce2 O13A O13B S13B 144.9(14) . .
S13A O13A O13B Ce2 160.2(14) . .
O16 Ce2 O13B O13A 162(4) . .
O14A Ce2 O13B O13A -156(4) . .
O14B Ce2 O13B O13A -169(5) . .
O9 Ce2 O13B O13A -104(4) . .
O15 Ce2 O13B O13A 57(4) . .
O11 Ce2 O13B O13A -3(4) . .
O12 Ce2 O13B O13A 96(4) . .
O10 Ce2 O13B O13A -79(4) . .
O16 Ce2 O13B S13B 119(3) . .
O14A Ce2 O13B S13B 161(4) . .
O14B Ce2 O13B S13B 148(4) . .
O9 Ce2 O13B S13B -147(2) . .
O15 Ce2 O13B S13B 14(4) . .
O11 Ce2 O13B S13B -46(3) . .
O12 Ce2 O13B S13B 53(3) . .
O13A Ce2 O13B S13B -43(3) . .
O10 Ce2 O13B S13B -123(3) . .
S14A O14A O14B S14B 6(6) . .
Ce2 O14A O14B S14B 173(2) . .
S14A O14A O14B Ce2 -167(6) . .
O16 Ce2 O14B O14A -62(6) . .
O13B Ce2 O14B O14A 146(7) . .
O9 Ce2 O14B O14A -6(6) . .
O15 Ce2 O14B O14A -111(5) . .
O11 Ce2 O14B O14A 127(5) . .
O12 Ce2 O14B O14A -141(6) . .
O13A Ce2 O14B O14A 142(6) . .
O10 Ce2 O14B O14A 60(6) . .
O16 Ce2 O14B S14B -77(7) . .
O14A Ce2 O14B S14B -16(5) . .
O13B Ce2 O14B S14B 130(8) . .
O9 Ce2 O14B S14B -21(8) . .
O15 Ce2 O14B S14B -126(6) . .
O11 Ce2 O14B S14B 111(7) . .
O12 Ce2 O14B S14B -157(8) . .
O13A Ce2 O14B S14B 126(8) . .
O10 Ce2 O14B S14B 45(7) . .
O16 Ce2 O15 S15 98(3) . .
O14A Ce2 O15 S15 106(3) . .
O13B Ce2 O15 S15 -145(2) . .
O14B Ce2 O15 S15 145(3) . .
O9 Ce2 O15 S15 26(2) . .
O11 Ce2 O15 S15 -77(2) . .
O12 Ce2 O15 S15 177(3) . .
O13A Ce2 O15 S15 -127(2) . .
O10 Ce2 O15 S15 -24(3) . .
O14A Ce2 O16 S16A 178(4) . .
O13B Ce2 O16 S16A -140(3) . .
O14B Ce2 O16 S16A -161(4) . .
O9 Ce2 O16 S16A 69(3) . .
O15 Ce2 O16 S16A -6(3) . .
O11 Ce2 O16 S16A 4(4) . .
O12 Ce2 O16 S16A -79(3) . .
O13A Ce2 O16 S16A -133(3) . .
O10 Ce2 O16 S16A 124(3) . .
O14A Ce2 O16 S16B -64(3) . .
O13B Ce2 O16 S16B -22(3) . .
O14B Ce2 O16 S16B -43(2) . .
O9 Ce2 O16 S16B -173(3) . .
O15 Ce2 O16 S16B 112(2) . .
O11 Ce2 O16 S16B 122(2) . .
O12 Ce2 O16 S16B 39(2) . .
O13A Ce2 O16 S16B -15(3) . .
O10 Ce2 O16 S16B -118(2) . .
Ce1 O1 S1 C2 120.0(17) . .
Ce1 O1 S1 C1 -137.1(16) . .
S2B O2 S2A C4 55.0(15) . .
Ce1 O2 S2A C4 179(100) . .
S2B O2 S2A C3 -52.0(14) . .
Ce1 O2 S2A C3 72(4) . .
S2A O2 S2B C3 58.6(14) . .
Ce1 O2 S2B C3 -94(2) . .
S2A O2 S2B C4 -54.0(15) . .
Ce1 O2 S2B C4 153(2) . .
S3B O3 S3A C5 -53.7(19) . .
Ce1 O3 S3A C5 69(6) . .
S3B O3 S3A C6 61.2(16) . .
Ce1 O3 S3A C6 -176(5) . .
S3A O3 S3B C6 -57.5(16) . .
Ce1 O3 S3B C6 144(2) . .
S3A O3 S3B C5 45.6(17) . .
Ce1 O3 S3B C5 -113(3) . .
S4B O4 S4A C8 56.3(11) . .
Ce1 O4 S4A C8 -45(3) . .
S4B O4 S4A C7 -58.5(11) . .
Ce1 O4 S4A C7 -160(2) . .
S4A O4 S4B C8 -54.7(11) . .
Ce1 O4 S4B C8 90.6(14) . .
S4A O4 S4B C7 57.6(11) . .
Ce1 O4 S4B C7 -157.1(12) . .
S5B O5 S5A C10 -51.6(13) . .
Ce1 O5 S5A C10 167(3) . .
S5B O5 S5A C9 50.3(13) . .
Ce1 O5 S5A C9 -91(3) . .
S5A O5 S5B C9 -52.5(13) . .
Ce1 O5 S5B C9 101(2) . .
S5A O5 S5B C10 52.7(13) . .
Ce1 O5 S5B C10 -153.5(18) . .
S6B O6 S6A C11 -50.3(15) . .
Ce1 O6 S6A C11 109(2) . .
S6B O6 S6A C12 48.3(16) . .
Ce1 O6 S6A C12 -152(2) . .
S6A O6 S6B C12 -49.7(16) . .
Ce1 O6 S6B C12 172(4) . .
S6A O6 S6B C11 50.2(15) . .
Ce1 O6 S6B C11 -88(5) . .
S7B O7 S7A C13 51.7(12) . .
Ce1 O7 S7A C13 -94(2) . .
S7B O7 S7A C14 -44.9(14) . .
Ce1 O7 S7A C14 169.2(17) . .
S7A O7 S7B C14 46.2(13) . .
Ce1 O7 S7B C14 -173.1(18) . .
S7A O7 S7B C13 -49.0(12) . .
Ce1 O7 S7B C13 92(2) . .
S8B O8 S8A C15 39(2) . .
Ce1 O8 S8A C15 -113(2) . .
S8B O8 S8A C16 -58.0(16) . .
Ce1 O8 S8A C16 150(2) . .
S8A O8 S8B C15 -52(2) . .
Ce1 O8 S8B C15 45(6) . .
S8A O8 S8B C16 68.2(16) . .
Ce1 O8 S8B C16 165(4) . .
S9B O9 S9A C17 -51.4(17) . .
Ce2 O9 S9A C17 -175(3) . .
S9B O9 S9A C18 48.8(13) . .
Ce2 O9 S9A C18 -75(3) . .
S9A O9 S9B C18 -50.1(13) . .
Ce2 O9 S9B C18 89.6(17) . .
S9A O9 S9B C17 48.5(13) . .
Ce2 O9 S9B C17 -171.8(14) . .
S10B O10 S10A C19 -53.9(12) . .
Ce2 O10 S10A C19 82(3) . .
S10B O10 S10A C20 51.0(12) . .
Ce2 O10 S10A C20 -173(3) . .
S10A O10 S10B C20 -52.7(12) . .
Ce2 O10 S10B C20 150.2(15) . .
S10A O10 S10B C19 51.7(11) . .
Ce2 O10 S10B C19 -105.4(16) . .
S11B O11 S11A C21 -51.8(12) . .
Ce2 O11 S11A C21 -178.6(17) . .
S11B O11 S11A C22 49.8(12) . .
Ce2 O11 S11A C22 -77(2) . .
S11A O11 S11B C22 -50.3(11) . .
Ce2 O11 S11B C22 90.6(16) . .
S11A O11 S11B C21 50.5(11) . .
Ce2 O11 S11B C21 -168.6(14) . .
Ce2 O12 S12 C23 153.8(14) . .
Ce2 O12 S12 C24 -103.8(15) . .
O13B O13A S13A C25 161(4) . .
Ce2 O13A S13A C25 -167(3) . .
O13B O13A S13A C26 65(4) . .
Ce2 O13A S13A C26 96(3) . .
O13A O13B S13B C26 165(3) . .
Ce2 O13B S13B C26 -144(3) . .
O13A O13B S13B C25 67(4) . .
Ce2 O13B S13B C25 118(2) . .
O14B O14A S14A C28A 52(9) . .
Ce2 O14A S14A C28A -98(8) . .
O14B O14A S14A C27 -59(9) . .
Ce2 O14A S14A C27 152(7) . .
O14A O14B S14B C27 64(6) . .
Ce2 O14B S14B C27 80(8) . .
O14A O14B S14B C28B -31(7) . .
Ce2 O14B S14B C28B -15(8) . .
Ce2 O15 S15 C30 -100(3) . .
Ce2 O15 S15 C29 156(2) . .
S16B O16 S16A C32 -53.6(13) . .
Ce2 O16 S16A C32 86(3) . .
S16B O16 S16A C31 53.0(14) . .
Ce2 O16 S16A C31 -167(3) . .
S16A O16 S16B C31 -52.1(14) . .
Ce2 O16 S16B C31 159(2) . .
S16A O16 S16B C32 48.8(13) . .
Ce2 O16 S16B C32 -100(2) . .
O2 S2B C3 S2A -55.4(15) . .
C4 S2B C3 S2A 63.5(11) . .
O2 S2A C3 S2B 49.5(15) . .
C4 S2A C3 S2B -65.1(13) . .
O2 S2A C4 S2B -50.1(15) . .
C3 S2A C4 S2B 61.6(11) . .
O2 S2B C4 S2A 53.3(17) . .
C3 S2B C4 S2A -66.8(13) . .
O3 S3A C5 S3B 52(2) . .
C6 S3A C5 S3B -69.3(12) . .
O3 S3B C5 S3A -43.3(16) . .
C6 S3B C5 S3A 67.3(12) . .
O3 S3A C6 S3B -60.5(18) . .
C5 S3A C6 S3B 70.8(12) . .
O3 S3B C6 S3A 53.0(17) . .
C5 S3B C6 S3A -65.7(12) . .
O4 S4A C7 S4B 56.1(10) . .
C8 S4A C7 S4B -58.1(11) . .
O4 S4B C7 S4A -54.2(10) . .
C8 S4B C7 S4A 56.8(11) . .
O4 S4A C8 S4B -53.9(11) . .
C7 S4A C8 S4B 57.9(11) . .
O4 S4B C8 S4A 51.9(10) . .
C7 S4B C8 S4A -57.0(11) . .
O5 S5B C9 S5A 50.4(13) . .
C10 S5B C9 S5A -64.2(11) . .
O5 S5A C9 S5B -45.8(11) . .
C10 S5A C9 S5B 64.6(10) . .
O5 S5A C10 S5B 46.6(12) . .
C9 S5A C10 S5B -64.0(11) . .
O5 S5B C10 S5A -50.9(13) . .
C9 S5B C10 S5A 64.8(11) . .
O6 S6A C11 S6B 45.2(13) . .
C12 S6A C11 S6B -66.6(11) . .
O6 S6B C11 S6A -49.1(14) . .
C12 S6B C11 S6A 66.3(11) . .
O6 S6A C12 S6B -43.9(14) . .
C11 S6A C12 S6B 67.3(11) . .
O6 S6B C12 S6A 48.2(16) . .
C11 S6B C12 S6A -65.5(11) . .
O7 S7A C13 S7B -46.5(11) . .
C14 S7A C13 S7B 63.1(9) . .
O7 S7B C13 S7A 45.8(12) . .
C14 S7B C13 S7A -64.9(10) . .
O7 S7B C14 S7A -42.3(13) . .
C13 S7B C14 S7A 62.6(9) . .
O7 S7A C14 S7B 41.8(14) . .
C13 S7A C14 S7B -65.8(10) . .
O8 S8B C15 S8A 53(3) . .
C16 S8B C15 S8A -75.0(13) . .
O8 S8A C15 S8B -35.4(18) . .
C16 S8A C15 S8B 70.4(12) . .
O8 S8B C16 S8A -69.7(17) . .
C15 S8B C16 S8A 73.7(12) . .
O8 S8A C16 S8B 51.3(15) . .
C15 S8A C16 S8B -71.4(13) . .
O9 S9A C17 S9B 46.1(15) . .
C18 S9A C17 S9B -63.3(10) . .
O9 S9B C17 S9A -46.9(13) . .
C18 S9B C17 S9A 63.9(11) . .
O9 S9B C18 S9A 47.2(13) . .
C17 S9B C18 S9A -61.8(11) . .
O9 S9A C18 S9B -45.1(11) . .
C17 S9A C18 S9B 65.9(10) . .
O10 S10A C19 S10B 50.7(11) . .
C20 S10A C19 S10B -50.6(11) . .
O10 S10B C19 S10A -47.5(10) . .
C20 S10B C19 S10A 52.4(13) . .
O10 S10B C20 S10A 47.0(11) . .
C19 S10B C20 S10A -50.8(12) . .
O10 S10A C20 S10B -49.5(12) . .
C19 S10A C20 S10B 52.2(12) . .
O11 S11A C21 S11B 45.9(10) . .
C22 S11A C21 S11B -64.5(9) . .
O11 S11B C21 S11A -49.4(11) . .
C22 S11B C21 S11A 63.2(9) . .
O11 S11A C22 S11B -44.7(10) . .
C21 S11A C22 S11B 65.6(9) . .
O11 S11B C22 S11A 48.7(11) . .
C21 S11B C22 S11A -62.4(9) . .
O13A S13A C25 S13B -47.3(16) . .
C26 S13A C25 S13B 61.7(9) . .
O13B S13B C25 S13A 31.1(16) . .
C26 S13B C25 S13A -69.5(10) . .
O13B S13B C26 S13A -57.7(16) . .
C25 S13B C26 S13A 61.4(9) . .
O13A S13A C26 S13B 29.8(14) . .
C25 S13A C26 S13B -70.0(10) . .
O14B S14B C27 S14A -81(3) . .
C28B S14B C27 S14A 20(2) . .
O14A S14A C27 S14B 52(2) . .
C28A S14A C27 S14B -66(3) . .
O16 S16B C31 S16A 46.7(14) . .
C32 S16B C31 S16A -57.1(12) . .
O16 S16A C31 S16B -52.9(16) . .
C32 S16A C31 S16B 60.5(12) . .
O16 S16A C32 S16B 52.3(14) . .
C31 S16A C32 S16B -59.0(11) . .
O16 S16B C32 S16A -45.2(13) . .
C31 S16B C32 S16A 59.2(12) . .
